data_7213038
loop_
_publ_author_name
'Kao, Kuo-Hsi'
'Sheu, Ren-Shyang'
'Chen, Yuh-Shih'
'Lin, Wen-Wei'
'Liu, Ju-Tsung'
'Yao, Ching-Fa'

_publ_section_title
;
 Face selectivity in the reactions of Grignard reagents with
 5-substituted-2-dicyanomethyleneadamantanes
;
_journal_issue 16
_journal_name_full 'Journal of the Chemical Society, Perkin Transactions 1'
_journal_page_first 2383
_journal_paper_doi 10.1039/a901484e
_journal_year 1999
_chemical_formula_moiety 'C20 H21 N2 F '
_chemical_formula_sum 'C20 H21 F N2'
_chemical_formula_weight 308.39
_chemical_name_systematic ?
_space_group_IT_number 14
_symmetry_cell_setting monoclinic
_symmetry_space_group_name_Hall '-P 2yn'
_symmetry_space_group_name_H-M 'P 1 21/n 1'
_cell_angle_alpha 90.0
_cell_angle_beta 95.474(13)
_cell_angle_gamma 90.0
_cell_formula_units_Z 4
_cell_length_a 7.5393(9)
_cell_length_b 9.1199(10)
_cell_length_c 23.597(5)
_cell_measurement_reflns_used 25
_cell_measurement_temperature 293
_cell_measurement_theta_max 14.35
_cell_measurement_theta_min 11.99
_cell_volume 1615.1(4)
_computing_data_reduction 'NRCVAX DATRD2'
_computing_molecular_graphics NRCVAX
_computing_publication_material 'NRCVAX TABLES'
_computing_structure_refinement 'NRCVAX LSTSQ'
_computing_structure_solution 'NRCVAX SOLVER'
_diffrn_ambient_temperature 293
_diffrn_measurement_device 'Nonius CAD-4    '
_diffrn_measurement_method 'Theta/2theta scan b/P/b '
_diffrn_radiation_monochromator graphite
_diffrn_radiation_source 'xray tube'
_diffrn_radiation_type 'Molybdenum K\a'
_diffrn_radiation_wavelength 0.70930
_diffrn_reflns_av_R_equivalents 0.010
_diffrn_reflns_limit_h_max 10
_diffrn_reflns_limit_h_min -10
_diffrn_reflns_limit_k_max 12
_diffrn_reflns_limit_k_min 0
_diffrn_reflns_limit_l_max 33
_diffrn_reflns_limit_l_min 0
_diffrn_reflns_number 4802
_diffrn_reflns_theta_max 29.90
_diffrn_reflns_theta_min 1.5
_diffrn_standards_decay_% 0
_diffrn_standards_interval_count 300
_diffrn_standards_interval_time 7200
_diffrn_standards_number 3
_exptl_absorpt_coefficient_mu 0.08
_exptl_absorpt_correction_T_max 1.000
_exptl_absorpt_correction_T_min 0.878
_exptl_absorpt_correction_type none
_exptl_crystal_colour colourless
_exptl_crystal_density_diffrn 1.268
_exptl_crystal_F_000 656.25
_exptl_crystal_size_max 0.50
_exptl_crystal_size_mid 0.50
_exptl_crystal_size_min 0.35
_refine_diff_density_max 3.10
_refine_diff_density_min -2.40
_refine_ls_extinction_coef 0.211
_refine_ls_extinction_method Larson
_refine_ls_goodness_of_fit_obs 1.83
_refine_ls_matrix_type atomblock
_refine_ls_number_parameters 209
_refine_ls_number_reflns 3145
_refine_ls_R_factor_all 0.079
_refine_ls_R_factor_obs 0.052
_refine_ls_shift/esd_max 0.000
_refine_ls_structure_factor_coef F
_refine_ls_weighting_scheme unit
_refine_ls_wR_factor_all 0.067
_refine_ls_wR_factor_obs 0.056
_reflns_number_observed 3145
_reflns_number_total 4702
_reflns_observed_criterion 'Inet > 2.5\s(Inet)'
_cod_data_source_file 901484esup1.cif
_cod_data_source_block Compound_2
_cod_depositor_comments
;
The following automatic conversions were performed:

'_symmetry_cell_setting' value 'Monoclinic' changed to 'monoclinic'
according to /home/saulius/struct/CIF-dictionaries/cif_core.dic
dictionary named 'cif_core.dic' version 2.4.2 from 2011-04-26.

Automatic conversion script
Id: cif_fix_values 1891 2012-01-12 08:04:46Z andrius 
;
_cod_original_cell_volume 1615.0(4)
_cod_original_sg_symbol_H-M 'P 21/n'
_cod_original_formula_sum 'C20 H21 N2 F '
_cod_database_code 7213038

loop_
_symmetry_equiv_pos_as_xyz
x,y,z
-x,-y,-z
1/2-x,1/2+y,1/2-z
1/2+x,1/2-y,1/2+z

loop_
_atom_site_aniso_label
_atom_site_aniso_U_11
_atom_site_aniso_U_22
_atom_site_aniso_U_33
_atom_site_aniso_U_12
_atom_site_aniso_U_13
_atom_site_aniso_U_23
_atom_site_aniso_type_symbol
F 0.0339(7) 0.0510(9) 0.1070(14) 0.0261(13) 0.0148(16) 0.0158(18) F
N1 0.1038(22) 0.0664(17) 0.0631(17) -0.015(3) 0.022(3) 0.045(3) N
N2 0.0717(16) 0.0692(17) 0.0606(15) -0.015(3) 0.0248(25) -0.051(3) N
C1 0.0599(15) 0.0405(13) 0.0499(15) -0.0040(23) 0.0209(24) -0.0006(23) C
C2 0.0446(12) 0.0377(12) 0.0472(14) -0.0052(20) 0.0086(20) -0.0076(22) C
C3 0.0394(11) 0.0311(11) 0.0378(11) 0.0039(17) 0.0104(18) -0.0020(18) C
C4 0.0304(9) 0.0301(10) 0.0370(11) 0.0040(16) 0.0048(16) -0.0086(17) C
C5 0.0296(10) 0.0345(11) 0.0429(12) 0.0032(16) 0.0132(17) 0.0071(18) C
C6 0.0336(11) 0.0382(13) 0.0783(19) -0.0080(20) 0.0230(23) 0.0091(25) C
C7 0.0419(13) 0.0318(12) 0.1066(25) -0.0122(21) 0.021(3) -0.031(3) C
C8 0.0497(14) 0.0495(15) 0.0707(19) 0.0002(24) 0.008(3) -0.058(3) C
C9 0.0421(12) 0.0416(13) 0.0435(13) 0.0053(20) 0.0158(20) -0.0211(21) C
C10 0.0386(11) 0.0397(12) 0.0574(15) 0.0078(19) 0.0339(21) -0.0185(22) C
C11 0.0281(10) 0.0355(12) 0.0769(18) 0.0119(18) 0.0157(21) 0.0032(24) C
C12 0.0464(14) 0.0307(12) 0.109(3) 0.0081(22) 0.029(3) -0.004(3) C
C13 0.0317(10) 0.0405(12) 0.0509(14) 0.0085(18) 0.0062(19) 0.0226(21) C
C14 0.0341(10) 0.0439(13) 0.0440(13) 0.0176(19) -0.0083(18) -0.0127(21) C
C1A 0.0297(10) 0.0391(12) 0.0497(14) 0.0130(18) -0.0072(18) -0.0110(21) C
C2A 0.0485(14) 0.0460(15) 0.0673(18) 0.0280(23) 0.0066(25) 0.010(3) C
C3A 0.0560(16) 0.0413(15) 0.104(3) 0.033(3) 0.011(3) -0.009(3) C
C4A 0.0461(14) 0.0592(18) 0.0908(24) 0.023(3) 0.011(3) -0.063(3) C
C5A 0.0407(13) 0.0665(18) 0.0621(17) 0.005(3) 0.0164(23) -0.029(3) C
C6A 0.0339(11) 0.0437(13) 0.0595(16) 0.0047(20) 0.0086(21) -0.0093(23) C

loop_
_atom_site_label
_atom_site_fract_x
_atom_site_fract_y
_atom_site_fract_z
_atom_site_U_iso_or_equiv
_atom_site_thermal_displace_type
_atom_site_type_symbol
F 0.18586(18) 0.05585(17) 0.14598(8) 0.0639(10) Uani F
N1 -0.1801(4) 0.6313(3) 0.02542(12) 0.0776(18) Uani N
N2 -0.2125(3) 0.6085(3) 0.20504(11) 0.0668(15) Uani N
C1 -0.1712(4) 0.5578(3) 0.06412(12) 0.0497(14) Uani C
C2 -0.1960(3) 0.5431(3) 0.16538(11) 0.0432(12) Uani C
C3 -0.1583(3) 0.45892(24) 0.11423(9) 0.0360(10) Uani C
C4 -0.2746(3) 0.31657(23) 0.10270(9) 0.0325(9) Uani C
C5 -0.2629(3) 0.22032(24) 0.15719(10) 0.0355(11) Uani C
C6 -0.3689(3) 0.0775(3) 0.14525(12) 0.0496(14) Uani C
C7 -0.2914(3) -0.0082(3) 0.09705(15) 0.0599(17) Uani C
C8 -0.2983(3) 0.0852(3) 0.04293(13) 0.0567(15) Uani C
C9 -0.1909(3) 0.2270(3) 0.05529(10) 0.0421(12) Uani C
C10 0.0037(3) 0.1826(3) 0.07454(11) 0.0444(12) Uani C
C11 0.0053(3) 0.0918(3) 0.12820(12) 0.0467(13) Uani C
C12 -0.0964(4) -0.0497(3) 0.11663(15) 0.0617(18) Uani C
C13 -0.0672(3) 0.1776(3) 0.17599(10) 0.0411(11) Uani C
C14 -0.4684(3) 0.3610(3) 0.08093(10) 0.0412(11) Uani C
C1A -0.5641(3) 0.4649(3) 0.11745(10) 0.0400(11) Uani C
C2A -0.5892(3) 0.6105(3) 0.10116(12) 0.0541(15) Uani C
C3A -0.6784(4) 0.7074(3) 0.13350(16) 0.0673(19) Uani C
C4A -0.7446(4) 0.6605(3) 0.18260(15) 0.0655(17) Uani C
C5A -0.7233(3) 0.5154(3) 0.19939(12) 0.0562(15) Uani C
C6A -0.6345(3) 0.4182(3) 0.16679(11) 0.0457(13) Uani C
H3 -0.021 0.421 0.121 0.0434 Uiso H
H5 -0.318 0.281 0.192 0.0426 Uiso H
H6 -0.359 0.010 0.184 0.0548 Uiso H
H6' -0.508 0.104 0.134 0.0548 Uiso H
H7 -0.370 -0.108 0.087 0.0639 Uiso H
H8 -0.243 0.024 0.008 0.0611 Uiso H
H8' -0.436 0.112 0.028 0.0611 Uiso H
H9 -0.195 0.294 0.016 0.0484 Uiso H
H10 0.085 0.280 0.082 0.0508 Uiso H
H10' 0.058 0.119 0.041 0.0508 Uiso H
H12 -0.036 -0.113 0.084 0.0641 Uiso H
H12' -0.090 -0.115 0.155 0.0641 Uiso H
H13 -0.059 0.112 0.214 0.0474 Uiso H
H13' 0.012 0.277 0.185 0.0474 Uiso H
H14 -0.547 0.261 0.075 0.0478 Uiso H
H14' -0.464 0.413 0.039 0.0478 Uiso H
H2A -0.542 0.645 0.065 0.0595 Uiso H
H3A -0.694 0.812 0.122 0.0694 Uiso H
H4A -0.805 0.730 0.206 0.0664 Uiso H
H5A -0.771 0.481 0.236 0.0613 Uiso H
H6A -0.622 0.314 0.179 0.0510 Uiso H

loop_
_atom_type_symbol
_atom_type_scat_dispersion_real
_atom_type_scat_dispersion_imag
_atom_type_scat_source
C 0.002 0.002 'International Tables Vol. IV Table 2.2B'
H 0.000 0.000 'International Tables Vol. IV Table 2.2B'
N 0.004 0.003 'International Tables Vol. IV Table 2.2B'
F 0.014 0.010 'International Tables Vol. IV Table 2.2B'

loop_
_geom_angle_atom_site_label_1
_geom_angle_atom_site_label_2
_geom_angle_atom_site_label_3
_geom_angle
N1 C1 C3 178.8(3)
N2 C2 C3 175.2(3)
C1 C3 C2 109.35(19)
C1 C3 C4 111.74(19)
C1 C3 H3 107.55(19)
C2 C3 C4 114.89(18)
C2 C3 H3 107.31(19)
C4 C3 H3 105.59(17)
C3 C4 C5 109.63(17)
C3 C4 C9 107.29(17)
C3 C4 C14 109.39(17)
C5 C4 C9 107.57(17)
C5 C4 C14 113.49(17)
C9 C4 C14 109.27(17)
C4 C5 C6 109.83(19)
C4 C5 C13 110.92(17)
C4 C5 H5 109.51(17)
C6 C5 C13 107.65(18)
C6 C5 H5 109.55(18)
C13 C5 H5 109.36(19)
C5 C6 C7 109.70(19)
C5 C6 H6 109.36(22)
C5 C6 H6' 109.45(20)
C7 C6 H6 109.18(22)
C7 C6 H6' 110.97(24)
H6 C6 H6' 108.16(20)
C6 C7 C8 110.41(21)
C6 C7 C12 108.70(25)
C6 C7 H7 110.12(23)
C8 C7 C12 109.92(23)
C8 C7 H7 108.1(3)
C12 C7 H7 109.58(22)
C7 C8 C9 109.52(21)
C7 C8 H8 110.61(24)
C7 C8 H8' 110.55(24)
C9 C8 H8 109.53(23)
C9 C8 H8' 109.73(23)
H8 C8 H8' 106.86(23)
C4 C9 C8 109.45(19)
C4 C9 C10 111.26(18)
C4 C9 H9 109.00(19)
C8 C9 C10 107.58(20)
C8 C9 H9 109.74(21)
C10 C9 H9 109.80(20)
C9 C10 C11 108.70(18)
C9 C10 H10 109.89(20)
C9 C10 H10' 109.71(21)
C11 C10 H10 110.32(22)
C11 C10 H10' 109.84(21)
H10 C10 H10' 108.37(19)
F C11 C10 107.68(18)
F C11 C12 108.14(19)
F C11 C13 107.58(20)
C10 C11 C12 110.65(23)
C10 C11 C13 111.41(19)
C12 C11 C13 111.21(21)
C7 C12 C11 107.27(20)
C7 C12 H12 111.8(3)
C7 C12 H12' 110.36(24)
C11 C12 H12 109.63(22)
C11 C12 H12' 109.7(3)
H12 C12 H12' 108.10(21)
C5 C13 C11 108.53(19)
C5 C13 H13 110.70(18)
C5 C13 H13' 109.68(18)
C11 C13 H13 110.12(20)
C11 C13 H13' 109.62(19)
H13 C13 H13' 108.19(21)
C4 C14 C1a 117.39(18)
C4 C14 H14 108.18(19)
C4 C14 H14' 107.40(18)
C1a C14 H14 108.43(19)
C1a C14 H14' 107.60(19)
H14 C14 H14' 107.44(19)
C14 C1a C2a 120.09(23)
C14 C1a C6a 121.78(21)
C2a C1a C6a 118.09(22)
C1a C2a C3a 121.2(3)
C1a C2a H2a 118.94(25)
C3a C2a H2a 119.9(3)
C2a C3a C4a 120.1(3)
C2a C3a H3a 120.9(3)
C4a C3a H3a 119.0(3)
C3a C4a C5a 119.8(3)
C3a C4a H4a 120.1(3)
C5a C4a H4a 120.1(3)
C4a C5a C6a 120.0(3)
C4a C5a H5a 120.0(3)
C6a C5a H5a 120.0(3)
C1a C6a C5a 120.74(24)
C1a C6a H6a 119.54(23)
C5a C6a H6a 119.7(3)

loop_
_geom_bond_atom_site_label_1
_geom_bond_atom_site_label_2
_geom_bond_distance
F C11 1.424(3)
N1 C1 1.129(4)
N2 C2 1.127(3)
C1 C3 1.483(4)
C2 C3 1.481(3)
C3 C4 1.576(3)
C3 H3 1.0924(21)
C4 C5 1.552(3)
C4 C9 1.566(3)
C4 C14 1.555(3)
C5 C6 1.540(3)
C5 C13 1.549(3)
C5 H5 1.0953(22)
C6 C7 1.540(4)
C6 H6 1.092(3)
C6 H6' 1.0857(23)
C7 C8 1.532(5)
C7 C12 1.545(4)
C7 H7 1.1005(24)
C8 C9 1.539(4)
C8 H8 1.100(3)
C8 H8' 1.096(3)
C9 C10 1.548(3)
C9 H9 1.101(3)
C10 C11 1.512(4)
C10 H10 1.0824(24)
C10 H10' 1.0924(23)
C11 C12 1.512(4)
C11 C13 1.517(4)
C12 H12 1.092(3)
C12 H12' 1.087(3)
C13 H13 1.0832(23)
C13 H13' 1.0941(24)
C14 C1a 1.510(3)
C14 H14 1.0889(24)
C14 H14' 1.0988(25)
C1a C2a 1.391(4)
C1a C6a 1.392(4)
C2a C3a 1.383(4)
C2a H2a 1.014(3)
C3a C4a 1.373(5)
C3a H3a 0.993(3)
C4a C5a 1.386(5)
C4a H4a 0.989(3)
C5a C6a 1.387(4)
C5a H5a 1.013(3)
C6a H6a 0.996(3)

loop_
_geom_torsion_atom_site_label_1
_geom_torsion_atom_site_label_2
_geom_torsion_atom_site_label_3
_geom_torsion_atom_site_label_4
_geom_torsion
N1 C1 C3 C2 174.8(3)
N1 C1 C3 C4 -56.9(2)
N2 C2 C3 C1 -94.3(3)
N2 C2 C3 C4 139.1(3)
C1 C3 C4 C5 -177.6(3)
C1 C3 C4 C9 65.9(2)
C1 C3 C4 C14 -52.5(2)
C2 C3 C4 C5 -52.2(2)
C2 C3 C4 C9 -168.8(2)
C2 C3 C4 C14 72.8(2)
C3 C4 C5 C6 -177.2(2)
C3 C4 C5 C13 -58.4(2)
C9 C4 C5 C6 -60.9(2)
C9 C4 C5 C13 58.0(2)
C14 C4 C5 C6 60.1(2)
C14 C4 C5 C13 179.0(2)
C3 C4 C9 C8 179.2(3)
C3 C4 C9 C10 60.4(2)
C5 C4 C9 C8 61.3(2)
C5 C4 C9 C10 -57.4(2)
C14 C4 C9 C8 -62.3(2)
C14 C4 C9 C10 178.9(3)
C3 C4 C14 C1A -55.1(2)
C5 C4 C14 C1A 67.7(2)
C9 C4 C14 C1A -172.2(3)
C4 C5 C6 C7 60.0(2)
C13 C5 C6 C7 -60.9(2)
C4 C5 C13 C11 -60.1(2)
C6 C5 C13 C11 60.1(2)
C5 C6 C7 C8 -58.6(2)
C5 C6 C7 C12 62.0(2)
C6 C7 C8 C9 59.1(2)
C12 C7 C8 C9 -60.8(2)
C6 C7 C12 C11 -60.9(2)
C8 C7 C12 C11 60.0(2)
C7 C8 C9 C4 -60.8(2)
C7 C8 C9 C10 60.2(2)
C4 C9 C10 C11 58.8(2)
C8 C9 C10 C11 -61.1(2)
C9 C10 C11 F -178.3(3)
C9 C10 C11 C12 63.7(2)
C9 C10 C11 C13 -60.6(2)
F C11 C12 C7 -179.6(3)
C10 C11 C12 C7 -61.9(2)
C13 C11 C12 C7 62.4(2)
F C11 C13 C5 179.0(3)
C10 C11 C13 C5 61.2(2)
C12 C11 C13 C5 -62.7(2)
C4 C14 C1A C2A 105.7(2)
C4 C14 C1A C6A -76.4(2)
C14 C1A C2A C3A 179.2(3)
C6A C1A C2A C3A 1.3(2)
C14 C1A C6A C5A -179.4(3)
C2A C1A C6A C5A -1.5(2)
C1A C2A C3A C4A -0.2(2)
C2A C3A C4A C5A -0.6(2)
C3A C4A C5A C6A 0.3(2)
C4A C5A C6A C1A 0.8(2)
